data_1563044
loop_
_publ_author_name
'Yang, Jie'
'Shen, Lei'
'Yang, Gao-Wen'
'Li, Qiao-Yun'
'Shen, Wei'
'Jin, Jian-Ning'
'Zhao, Jing-Jing'
'Dai, Jian'

_publ_section_title
;
 A set of new transition metal-based coordination complexes dependent upon
 Hpztza ligand (Hpztza=2-(5-(pyrazin-2-yl)-2H-tetrazol-2-yl) acetic acid)
;
_journal_name_full 'Journal of Solid State Chemistry'
_journal_page_first 124
_journal_page_last 133
_journal_paper_doi 10.1016/j.jssc.2011.11.017
_journal_volume 186
_journal_year 2012
_chemical_formula_moiety 'C14 H14 N12 O6 Zn, 2(H2 O) '
_chemical_formula_sum 'C14 H18 N12 O8 Zn'
_chemical_formula_weight 547.79
_space_group_IT_number 2
_space_group_name_Hall '-P 1'
_space_group_name_H-M_alt 'P -1'
_symmetry_cell_setting triclinic
_symmetry_space_group_name_Hall '-P 1'
_symmetry_space_group_name_H-M 'P -1'
_atom_sites_solution_hydrogens geom
_atom_sites_solution_primary direct
_atom_sites_solution_secondary difmap
_audit_creation_method SHELXL-97
_cell_angle_alpha 72.84(3)
_cell_angle_beta 82.81(3)
_cell_angle_gamma 86.40(3)
_cell_formula_units_Z 1
_cell_length_a 7.3403(15)
_cell_length_b 8.7531(18)
_cell_length_c 9.1213(18)
_cell_measurement_temperature 291(2)
_cell_volume 555.3(2)
_computing_molecular_graphics 'SHELXL-97 (Sheldrick, 1997)'
_computing_publication_material 'SHELXL-97 (Sheldrick, 1997)'
_computing_structure_refinement 'SHELXL-97 (Sheldrick, 1997)'
_computing_structure_solution 'SHELXS-97 (Sheldrick, 1990)'
_diffrn_ambient_temperature 291(2)
_diffrn_measured_fraction_theta_full 0.996
_diffrn_measured_fraction_theta_max 0.996
_diffrn_measurement_device_type 'Rigaku mercury'
_diffrn_measurement_method \w
_diffrn_radiation_monochromator graphite
_diffrn_radiation_source 'fine-focus sealed tube'
_diffrn_radiation_type MoK\a
_diffrn_radiation_wavelength 0.71073
_diffrn_reflns_av_R_equivalents 0.0438
_diffrn_reflns_av_sigmaI/netI 0.0519
_diffrn_reflns_limit_h_max 9
_diffrn_reflns_limit_h_min -9
_diffrn_reflns_limit_k_max 11
_diffrn_reflns_limit_k_min -11
_diffrn_reflns_limit_l_max 11
_diffrn_reflns_limit_l_min -11
_diffrn_reflns_number 5836
_diffrn_reflns_theta_full 27.48
_diffrn_reflns_theta_max 27.48
_diffrn_reflns_theta_min 3.45
_diffrn_standards_decay_% 0
_diffrn_standards_interval_count 0
_diffrn_standards_interval_time 0
_diffrn_standards_number 0
_exptl_absorpt_coefficient_mu 1.175
_exptl_absorpt_correction_T_max 0.7989
_exptl_absorpt_correction_T_min 0.7989
_exptl_absorpt_correction_type multi-scan
_exptl_crystal_density_diffrn 1.638
_exptl_crystal_density_method 'not measured'
_exptl_crystal_F_000 280
_exptl_crystal_size_max 0.20
_exptl_crystal_size_mid 0.20
_exptl_crystal_size_min 0.20
_refine_diff_density_max 0.383
_refine_diff_density_min -0.436
_refine_diff_density_rms 0.076
_refine_ls_extinction_method none
_refine_ls_goodness_of_fit_ref 0.992
_refine_ls_hydrogen_treatment constr
_refine_ls_matrix_type full
_refine_ls_number_parameters 154
_refine_ls_number_reflns 2545
_refine_ls_number_restraints 0
_refine_ls_restrained_S_all 0.992
_refine_ls_R_factor_all 0.0608
_refine_ls_R_factor_gt 0.0474
_refine_ls_shift/su_max 0.000
_refine_ls_shift/su_mean 0.000
_refine_ls_structure_factor_coef Fsqd
_refine_ls_weighting_details 'calc w=1/[\s^2^(Fo^2^)+(0.1000P)^2^+0.0000P] where P=(Fo^2^+2Fc^2^)/3'
_refine_ls_weighting_scheme calc
_refine_ls_wR_factor_gt 0.1328
_refine_ls_wR_factor_ref 0.1454
_reflns_number_gt 2133
_reflns_number_total 2545
_reflns_threshold_expression >2sigma(I)
_cod_data_source_file JSSC-2012-186-124.CIF
_cod_data_source_block t8
_cod_original_cell_volume 555.35(19)
_cod_database_code 1563044

loop_
_symmetry_equiv_pos_as_xyz
'x, y, z'
'-x, -y, -z'

loop_
_atom_site_label
_atom_site_type_symbol
_atom_site_fract_x
_atom_site_fract_y
_atom_site_fract_z
_atom_site_U_iso_or_equiv
_atom_site_adp_type
_atom_site_occupancy
_atom_site_symmetry_multiplicity
_atom_site_calc_flag
_atom_site_refinement_flags
_atom_site_disorder_assembly
_atom_site_disorder_group
Zn1 Zn -0.5000 1.0000 0.5000 0.0345(2) Uani 1 2 d S . .
O1 O -0.2428(3) 0.9694(3) 0.3891(3) 0.0451(5) Uani 1 1 d . . .
O2 O -0.2582(2) 0.74323(17) 0.32414(18) 0.0494(6) Uani 1 1 d . . .
O3 O -0.4006(2) 1.19171(17) 0.55640(18) 0.0401(5) Uani 1 1 d R . .
H3A H -0.4777 1.2587 0.5817 0.060 Uiso 1 1 d R . .
H3B H -0.4027 1.2468 0.4627 0.060 Uiso 1 1 d R . .
N1 N 0.1658(3) 0.6276(3) 0.2464(3) 0.0395(6) Uani 1 1 d . . .
N2 N 0.0929(3) 0.7705(3) 0.1816(3) 0.0412(6) Uani 1 1 d . . .
N3 N 0.0779(4) 0.7991(3) 0.0331(3) 0.0541(7) Uani 1 1 d . . .
N4 N 0.1454(4) 0.6704(3) -0.0050(3) 0.0532(7) Uani 1 1 d . . .
N5 N 0.4137(3) 0.1664(3) 0.2809(3) 0.0385(6) Uani 1 1 d . . .
N6 N 0.3212(4) 0.3749(3) 0.0017(3) 0.0485(7) Uani 1 1 d . . .
C1 C -0.1764(4) 0.8608(3) 0.3312(3) 0.0366(6) Uani 1 1 d . . .
C2 C 0.0248(4) 0.8835(4) 0.2670(4) 0.0436(7) Uani 1 1 d . . .
H2A H 0.0400 0.9916 0.1993 0.052 Uiso 1 1 calc R . .
H2B H 0.0978 0.8706 0.3517 0.052 Uiso 1 1 calc R . .
C3 C 0.1967(4) 0.5678(3) 0.1268(3) 0.0379(6) Uani 1 1 d . . .
C4 C 0.2836(4) 0.4105(3) 0.1349(3) 0.0355(6) Uani 1 1 d . . .
C5 C 0.3278(4) 0.3073(3) 0.2736(3) 0.0386(7) Uani 1 1 d . . .
H5 H 0.2971 0.3366 0.3639 0.046 Uiso 1 1 calc R . .
C6 C 0.4537(5) 0.1299(4) 0.1478(4) 0.0471(8) Uani 1 1 d . . .
H6 H 0.5159 0.0342 0.1471 0.056 Uiso 1 1 calc R . .
C7 C 0.4034(3) 0.2331(3) 0.0112(3) 0.0546(9) Uani 1 1 d . . .
H7 H 0.4283 0.2018 -0.0784 0.066 Uiso 1 1 calc R . .
O4 O 0.7961(3) 0.4022(3) 0.3259(3) 0.0739(9) Uani 1 1 d R . .
H4A H 0.9073 0.4252 0.3248 0.111 Uiso 1 1 d R . .
H4B H 0.7870 0.3802 0.2425 0.111 Uiso 1 1 d R . .

loop_
_atom_site_aniso_label
_atom_site_aniso_U_11
_atom_site_aniso_U_22
_atom_site_aniso_U_33
_atom_site_aniso_U_23
_atom_site_aniso_U_13
_atom_site_aniso_U_12
Zn1 0.0390(3) 0.0270(3) 0.0389(3) -0.0119(2) -0.0079(2) 0.00710(19)
O1 0.0418(12) 0.0383(11) 0.0573(14) -0.0201(10) -0.0017(10) 0.0057(9)
O2 0.0490(13) 0.0457(13) 0.0579(14) -0.0253(11) 0.0030(11) -0.0021(10)
O3 0.0442(11) 0.0330(10) 0.0461(12) -0.0149(9) -0.0109(9) 0.0044(9)
N1 0.0402(13) 0.0312(12) 0.0434(15) -0.0063(11) -0.0073(11) 0.0107(10)
N2 0.0361(13) 0.0325(13) 0.0515(16) -0.0098(12) -0.0042(11) 0.0120(10)
N3 0.0666(18) 0.0402(15) 0.0471(16) -0.0053(13) -0.0054(14) 0.0246(13)
N4 0.0686(19) 0.0428(15) 0.0406(15) -0.0050(12) -0.0060(13) 0.0212(14)
N5 0.0444(13) 0.0324(12) 0.0396(13) -0.0118(10) -0.0088(11) 0.0075(10)
N6 0.0633(17) 0.0407(15) 0.0432(15) -0.0141(12) -0.0147(13) 0.0140(13)
C1 0.0391(15) 0.0335(14) 0.0346(14) -0.0075(12) -0.0061(12) 0.0118(12)
C2 0.0394(16) 0.0352(16) 0.056(2) -0.0147(14) -0.0078(14) 0.0090(13)
C3 0.0377(15) 0.0350(15) 0.0375(15) -0.0075(12) -0.0031(12) 0.0090(12)
C4 0.0349(14) 0.0314(14) 0.0378(15) -0.0072(12) -0.0044(12) 0.0045(11)
C5 0.0458(16) 0.0310(14) 0.0386(15) -0.0109(12) -0.0061(13) 0.0089(12)
C6 0.062(2) 0.0346(16) 0.0487(19) -0.0181(14) -0.0142(15) 0.0116(14)
C7 0.077(2) 0.0483(19) 0.0451(19) -0.0253(16) -0.0120(17) 0.0154(17)
O4 0.096(2) 0.0658(19) 0.0586(17) -0.0167(15) 0.0073(15) -0.0281(16)

loop_
_atom_type_symbol
_atom_type_description
_atom_type_scat_dispersion_real
_atom_type_scat_dispersion_imag
_atom_type_scat_source
C C 0.0033 0.0016 'International Tables Vol C Tables 4.2.6.8 and 6.1.1.4'
H H 0.0000 0.0000 'International Tables Vol C Tables 4.2.6.8 and 6.1.1.4'
N N 0.0061 0.0033 'International Tables Vol C Tables 4.2.6.8 and 6.1.1.4'
O O 0.0106 0.0060 'International Tables Vol C Tables 4.2.6.8 and 6.1.1.4'
Zn Zn 0.2839 1.4301 'International Tables Vol C Tables 4.2.6.8 and 6.1.1.4'

loop_
_geom_angle_atom_site_label_1
_geom_angle_atom_site_label_2
_geom_angle_atom_site_label_3
_geom_angle
_geom_angle_site_symmetry_1
_geom_angle_site_symmetry_3
O1 Zn1 O1 180.0 . 2_476
O1 Zn1 O3 91.08(8) . 2_476
O1 Zn1 O3 88.92(8) 2_476 2_476
O1 Zn1 O3 88.92(8) . .
O1 Zn1 O3 91.08(8) 2_476 .
O3 Zn1 O3 180.0 2_476 .
O1 Zn1 N5 89.39(10) . 2_566
O1 Zn1 N5 90.61(10) 2_476 2_566
O3 Zn1 N5 90.47(8) 2_476 2_566
O3 Zn1 N5 89.53(8) . 2_566
O1 Zn1 N5 90.61(10) . 1_465
O1 Zn1 N5 89.39(10) 2_476 1_465
O3 Zn1 N5 89.53(8) 2_476 1_465
O3 Zn1 N5 90.47(8) . 1_465
N5 Zn1 N5 180.000(1) 2_566 1_465
O1 Zn1 H3B 82.9 . .
O1 Zn1 H3B 97.1 2_476 .
O3 Zn1 H3B 157.6 2_476 .
O3 Zn1 H3B 22.4 . .
N5 Zn1 H3B 110.9 2_566 .
N5 Zn1 H3B 69.1 1_465 .
C1 O1 Zn1 131.4(2) . .
Zn1 O3 H3A 118.4 . .
Zn1 O3 H3B 88.4 . .
H3A O3 H3B 88.3 . .
N2 N1 C3 101.4(2) . .
N3 N2 N1 114.0(3) . .
N3 N2 C2 122.4(2) . .
N1 N2 C2 123.6(3) . .
N2 N3 N4 106.5(2) . .
N3 N4 C3 105.4(3) . .
C5 N5 C6 116.7(3) . .
C5 N5 Zn1 123.0(2) . 1_645
C6 N5 Zn1 120.21(19) . 1_645
C7 N6 C4 115.5(2) . .
O2 C1 O1 126.7(3) . .
O2 C1 C2 120.1(3) . .
O1 C1 C2 113.2(3) . .
N2 C2 C1 112.7(3) . .
N2 C2 H2A 109.1 . .
C1 C2 H2A 109.1 . .
N2 C2 H2B 109.1 . .
C1 C2 H2B 109.1 . .
H2A C2 H2B 107.8 . .
N1 C3 N4 112.7(3) . .
N1 C3 C4 124.0(3) . .
N4 C3 C4 123.3(3) . .
N6 C4 C5 122.3(3) . .
N6 C4 C3 116.5(3) . .
C5 C4 C3 121.2(3) . .
N5 C5 C4 121.5(3) . .
N5 C5 H5 119.3 . .
C4 C5 H5 119.3 . .
N5 C6 C7 120.7(3) . .
N5 C6 H6 119.7 . .
C7 C6 H6 119.7 . .
N6 C7 C6 123.2(2) . .
N6 C7 H7 118.4 . .
C6 C7 H7 118.4 . .
H4A O4 H4B 107.7 . .

loop_
_geom_bond_atom_site_label_1
_geom_bond_atom_site_label_2
_geom_bond_distance
_geom_bond_site_symmetry_2
Zn1 O1 2.068(2) .
Zn1 O1 2.068(2) 2_476
Zn1 O3 2.0903(15) 2_476
Zn1 O3 2.0903(15) .
Zn1 N5 2.236(3) 2_566
Zn1 N5 2.236(3) 1_465
Zn1 H3B 2.2342 .
O1 C1 1.262(3) .
O2 C1 1.245(3) .
O3 H3A 0.8500 .
O3 H3B 0.8500 .
N1 N2 1.326(3) .
N1 C3 1.333(4) .
N2 N3 1.320(4) .
N2 C2 1.460(4) .
N3 N4 1.324(4) .
N4 C3 1.352(4) .
N5 C5 1.337(3) .
N5 C6 1.337(4) .
N5 Zn1 2.236(3) 1_645
N6 C7 1.329(3) .
N6 C4 1.334(4) .
C1 C2 1.522(4) .
C2 H2A 0.9700 .
C2 H2B 0.9700 .
C3 C4 1.466(4) .
C4 C5 1.384(4) .
C5 H5 0.9300 .
C6 C7 1.383(4) .
C6 H6 0.9300 .
C7 H7 0.9300 .
O4 H4A 0.8514 .
O4 H4B 0.8491 .
